data_2016827
loop_
_publ_author_name
'Gainsford, Graeme J.'
'Bhuiyan, M. Delower H.'
'Kay, Andrew J.'

_publ_section_title
;
 Geometry and bond-length alternation in nonlinear optical materials.
 III. Structural parameters of two chromophores containing aromatizable
 donors
;
_journal_coeditor_code FG3060
_journal_issue 11
_journal_name_full 'Acta Crystallographica Section C'
_journal_page_first o616
_journal_page_last o619
_journal_paper_doi 10.1107/S0108270108033404
_journal_volume 64
_journal_year 2008
_chemical_formula_iupac 'C32 H36 N4 O'
_chemical_formula_moiety 'C32 H36 N4 O'
_chemical_formula_sum 'C32 H36 N4 O'
_chemical_formula_weight 492.65
_chemical_name_systematic
;
2-{3-cyano-4-[3-(1-decyl-1,4-dihydroquinolin-4-ylidene)prop-1-enyl]-
5,5-dimethyl-2,5-dihydrofuran-2-ylidene}malononitrile
;
_space_group_IT_number 14
_symmetry_cell_setting monoclinic
_symmetry_space_group_name_Hall '-P 2yn'
_symmetry_space_group_name_H-M 'P 1 21/n 1'
_atom_sites_solution_hydrogens geom
_atom_sites_solution_primary direct
_atom_sites_solution_secondary difmap
_audit_creation_method SHELXL97
_cell_angle_alpha 90.00
_cell_angle_beta 107.289(3)
_cell_angle_gamma 90.00
_cell_formula_units_Z 4
_cell_length_a 11.9830(6)
_cell_length_b 17.5374(8)
_cell_length_c 14.0363(7)
_cell_measurement_reflns_used 7435
_cell_measurement_temperature 106(2)
_cell_measurement_theta_max 30.37
_cell_measurement_theta_min 2.32
_cell_volume 2816.5(2)
_computing_cell_refinement 'SAINT (Bruker, 2005)'
_computing_data_collection 'APEX2 (Bruker, 2005)'
_computing_data_reduction 'SAINT (Bruker, 2005)'
_computing_molecular_graphics 'ORTEP-3 in WinGX (Farrugia, 1997)'
_computing_publication_material
;
SHELXL97 (Sheldrick, 2008) and PLATON (Spek, 2003)
;
_computing_structure_refinement 'SHELXL97 (Sheldrick, 2008)'
_computing_structure_solution 'SHELXS97 (Sheldrick, 2008)'
_diffrn_ambient_temperature 106(2)
_diffrn_detector_area_resol_mean 8.333
_diffrn_measured_fraction_theta_full 0.994
_diffrn_measured_fraction_theta_max 0.994
_diffrn_measurement_device_type 'Bruker Nonius APEXII CCD area-detector'
_diffrn_measurement_method '\f and \w'
_diffrn_radiation_monochromator graphite
_diffrn_radiation_source 'fine-focus sealed tube'
_diffrn_radiation_type MoK\a
_diffrn_radiation_wavelength 0.71073
_diffrn_reflns_av_R_equivalents 0.1275
_diffrn_reflns_av_sigmaI/netI 0.1052
_diffrn_reflns_limit_h_max 16
_diffrn_reflns_limit_h_min -16
_diffrn_reflns_limit_k_max 22
_diffrn_reflns_limit_k_min -24
_diffrn_reflns_limit_l_max 19
_diffrn_reflns_limit_l_min -19
_diffrn_reflns_number 53106
_diffrn_reflns_theta_full 30.00
_diffrn_reflns_theta_max 30.00
_diffrn_reflns_theta_min 2.13
_diffrn_standards_decay_% 0
_diffrn_standards_number 0
_exptl_absorpt_coefficient_mu 0.071
_exptl_absorpt_correction_type none
_exptl_crystal_colour blue
_exptl_crystal_density_diffrn 1.162
_exptl_crystal_density_method 'not measured'
_exptl_crystal_description plate
_exptl_crystal_F_000 1056
_exptl_crystal_size_max 0.90
_exptl_crystal_size_mid 0.70
_exptl_crystal_size_min 0.03
_refine_diff_density_max 0.481
_refine_diff_density_min -0.314
_refine_ls_extinction_method none
_refine_ls_goodness_of_fit_ref 1.076
_refine_ls_hydrogen_treatment constr
_refine_ls_matrix_type full
_refine_ls_number_parameters 337
_refine_ls_number_reflns 8166
_refine_ls_number_restraints 0
_refine_ls_restrained_S_all 1.076
_refine_ls_R_factor_all 0.1742
_refine_ls_R_factor_gt 0.0554
_refine_ls_shift/su_max 0.000
_refine_ls_shift/su_mean 0.000
_refine_ls_structure_factor_coef Fsqd
_refine_ls_weighting_details 'calc w = 1/[\s^2^(Fo^2^)+(0.0737P)^2^+1.2326P] where P=(Fo^2^+2Fc^2^)/3'
_refine_ls_weighting_scheme calc
_refine_ls_wR_factor_gt 0.1272
_refine_ls_wR_factor_ref 0.2025
_reflns_number_gt 3764
_reflns_number_total 8166
_reflns_threshold_expression I>2\s(I)
_cod_data_source_file fg3060.cif
_cod_data_source_block I
_cod_original_sg_symbol_H-M 'P 21/n'
_cod_database_code 2016827
_cod_database_fobs_code 2016827

loop_
_symmetry_equiv_pos_as_xyz
'x, y, z'
'-x+1/2, y+1/2, -z+1/2'
'-x, -y, -z'
'x-1/2, -y-1/2, z-1/2'

loop_
_atom_site_type_symbol
_atom_site_label
_atom_site_fract_x
_atom_site_fract_y
_atom_site_fract_z
_atom_site_U_iso_or_equiv
_atom_site_adp_type
_atom_site_calc_flag
_atom_site_refinement_flags
_atom_site_occupancy
O O1 0.51764(15) 0.06884(8) 0.35108(12) 0.0208(4) Uani d . 1
N N1 0.7848(2) 0.04454(13) 0.67766(18) 0.0362(6) Uani d . 1
N N2 0.6042(2) -0.11393(12) 0.44304(17) 0.0308(5) Uani d . 1
N N3 0.7504(2) 0.22987(13) 0.60442(18) 0.0401(7) Uani d . 1
N N4 0.71664(18) 0.59951(11) 0.56341(15) 0.0204(4) Uani d . 1
C C1 0.7240(2) 0.03682(13) 0.59757(19) 0.0242(6) Uani d . 1
C C2 0.6482(2) 0.02529(13) 0.50002(17) 0.0194(5) Uani d . 1
C C3 0.6226(2) -0.05131(13) 0.46737(18) 0.0202(5) Uani d . 1
C C4 0.5335(2) 0.20254(13) 0.36900(17) 0.0192(5) Uani d . 1
C C5 0.4692(2) 0.14007(12) 0.29882(17) 0.0192(5) Uani d . 1
C C6 0.5957(2) 0.08578(13) 0.43892(17) 0.0175(5) Uani d . 1
C C7 0.6085(2) 0.16549(13) 0.45255(18) 0.0192(5) Uani d . 1
C C8 0.4962(2) 0.13947(14) 0.20002(18) 0.0267(6) Uani d . 1
H H8A 0.5810 0.1377 0.2122 0.040 Uiso calc R 1
H H8B 0.4648 0.1858 0.1625 0.040 Uiso calc R 1
H H8C 0.4602 0.0946 0.1614 0.040 Uiso calc R 1
C C9 0.3395(2) 0.14003(13) 0.28773(18) 0.0230(5) Uani d . 1
H H9A 0.3039 0.0935 0.2532 0.034 Uiso calc R 1
H H9B 0.3028 0.1847 0.2489 0.034 Uiso calc R 1
H H9C 0.3278 0.1419 0.3539 0.034 Uiso calc R 1
C C10 0.6869(2) 0.20035(13) 0.53710(19) 0.0249(6) Uani d . 1
C C11 0.5110(2) 0.27850(13) 0.34497(19) 0.0213(5) Uani d . 1
H H11 0.4545 0.2902 0.2832 0.026 Uiso calc R 1
C C12 0.5662(2) 0.34009(13) 0.40569(18) 0.0199(5) Uani d . 1
H H12 0.6218 0.3286 0.4680 0.024 Uiso calc R 1
C C13 0.5445(2) 0.41560(13) 0.38046(18) 0.0187(5) Uani d . 1
H H13 0.4878 0.4274 0.3189 0.022 Uiso calc R 1
C C14 0.6023(2) 0.47710(12) 0.44156(18) 0.0177(5) Uani d . 1
C C15 0.6857(2) 0.46640(13) 0.53460(17) 0.0200(5) Uani d . 1
H H15 0.7053 0.4160 0.5585 0.024 Uiso calc R 1
C C16 0.7392(2) 0.52632(13) 0.59169(18) 0.0215(5) Uani d . 1
H H16 0.7949 0.5161 0.6543 0.026 Uiso calc R 1
C C17 0.6354(2) 0.61639(13) 0.47287(18) 0.0183(5) Uani d . 1
C C18 0.6071(2) 0.69282(13) 0.44352(19) 0.0239(6) Uani d . 1
H H18 0.6452 0.7333 0.4858 0.029 Uiso calc R 1
C C19 0.5259(2) 0.70876(14) 0.3550(2) 0.0255(6) Uani d . 1
H H19 0.5076 0.7604 0.3361 0.031 Uiso calc R 1
C C20 0.4687(2) 0.64998(14) 0.2914(2) 0.0248(6) Uani d . 1
H H20 0.4127 0.6616 0.2294 0.030 Uiso calc R 1
C C21 0.4943(2) 0.57559(13) 0.31923(19) 0.0225(5) Uani d . 1
H H21 0.4549 0.5361 0.2759 0.027 Uiso calc R 1
C C22 0.5773(2) 0.55588(12) 0.41013(18) 0.0180(5) Uani d . 1
C C23 0.7869(2) 0.66005(14) 0.62744(19) 0.0263(6) Uani d . 1
H H23A 0.8249 0.6392 0.6948 0.032 Uiso calc R 1
H H23B 0.7347 0.7021 0.6342 0.032 Uiso calc R 1
C C24 0.8801(2) 0.69102(15) 0.5837(2) 0.0309(6) Uani d . 1
H H24A 0.8408 0.7117 0.5165 0.037 Uiso calc R 1
H H24B 0.9203 0.7340 0.6258 0.037 Uiso calc R 1
C C25 0.9718(2) 0.63364(16) 0.5750(2) 0.0317(6) Uani d . 1
H H25A 0.9313 0.5881 0.5394 0.038 Uiso calc R 1
H H25B 1.0173 0.6563 0.5337 0.038 Uiso calc R 1
C C26 1.0561(2) 0.60831(17) 0.6735(2) 0.0338(7) Uani d . 1
H H26A 1.0124 0.5794 0.7114 0.041 Uiso calc R 1
H H26B 1.0897 0.6540 0.7131 0.041 Uiso calc R 1
C C27 1.1554(3) 0.55869(17) 0.6611(2) 0.0365(7) Uani d . 1
H H27A 1.1216 0.5113 0.6259 0.044 Uiso calc R 1
H H27B 1.1944 0.5861 0.6181 0.044 Uiso calc R 1
C C28 1.2470(3) 0.53727(16) 0.7578(2) 0.0355(7) Uani d . 1
H H28A 1.3021 0.5004 0.7429 0.043 Uiso calc R 1
H H28B 1.2080 0.5116 0.8020 0.043 Uiso calc R 1
C C29 1.3162(3) 0.60544(16) 0.8131(2) 0.0332(6) Uani d . 1
H H29A 1.3485 0.6341 0.7665 0.040 Uiso calc R 1
H H29B 1.2620 0.6398 0.8336 0.040 Uiso calc R 1
C C31 1.4901(3) 0.65227(17) 0.9520(2) 0.0425(8) Uani d . 1
H H31A 1.5312 0.6713 0.9052 0.051 Uiso calc R 1
H H31B 1.4378 0.6934 0.9614 0.051 Uiso calc R 1
C C30 1.4160(3) 0.58430(16) 0.9049(2) 0.0361(7) Uani d . 1
H H30A 1.3833 0.5606 0.9548 0.043 Uiso calc R 1
H H30B 1.4663 0.5460 0.8860 0.043 Uiso calc R 1
C C32 1.5798(3) 0.63604(19) 1.0515(2) 0.0452(8) Uani d . 1
H H32A 1.5399 0.6195 1.0996 0.068 Uiso calc R 1
H H32B 1.6248 0.6824 1.0760 0.068 Uiso calc R 1
H H32C 1.6327 0.5957 1.0432 0.068 Uiso calc R 1

loop_
_atom_site_aniso_label
_atom_site_aniso_U_11
_atom_site_aniso_U_22
_atom_site_aniso_U_33
_atom_site_aniso_U_12
_atom_site_aniso_U_13
_atom_site_aniso_U_23
O1 0.0277(10) 0.0096(8) 0.0197(9) 0.0001(6) -0.0012(7) -0.0001(6)
N1 0.0443(15) 0.0245(12) 0.0293(13) -0.0011(10) -0.0051(11) 0.0059(10)
N2 0.0457(15) 0.0170(11) 0.0317(13) 0.0001(9) 0.0146(11) 0.0010(9)
N3 0.0457(16) 0.0217(12) 0.0380(15) 0.0050(10) -0.0103(12) -0.0070(10)
N4 0.0267(11) 0.0128(10) 0.0205(11) -0.0012(8) 0.0049(9) -0.0039(8)
C1 0.0289(14) 0.0136(12) 0.0266(14) 0.0002(9) 0.0029(11) 0.0042(10)
C2 0.0237(13) 0.0129(11) 0.0190(12) -0.0001(9) 0.0023(10) 0.0007(9)
C3 0.0248(13) 0.0152(12) 0.0199(13) 0.0024(9) 0.0056(10) 0.0042(9)
C4 0.0235(13) 0.0141(11) 0.0181(12) -0.0015(9) 0.0032(10) -0.0002(9)
C5 0.0275(13) 0.0083(10) 0.0167(12) 0.0012(9) -0.0010(10) 0.0020(8)
C6 0.0194(12) 0.0144(11) 0.0173(12) 0.0011(9) 0.0034(9) -0.0009(9)
C7 0.0226(13) 0.0143(11) 0.0179(12) -0.0013(9) 0.0018(10) -0.0018(9)
C8 0.0398(16) 0.0187(12) 0.0200(13) -0.0002(11) 0.0065(12) -0.0005(10)
C9 0.0264(13) 0.0154(11) 0.0210(13) -0.0028(9) -0.0023(10) 0.0016(9)
C10 0.0292(14) 0.0142(12) 0.0253(14) 0.0031(10) -0.0010(11) -0.0006(10)
C11 0.0253(13) 0.0147(12) 0.0209(13) -0.0010(9) 0.0021(10) -0.0004(9)
C12 0.0227(13) 0.0149(11) 0.0201(12) 0.0003(9) 0.0035(10) 0.0010(9)
C13 0.0212(13) 0.0129(11) 0.0199(12) 0.0008(9) 0.0029(10) -0.0002(9)
C14 0.0205(12) 0.0119(11) 0.0214(12) -0.0003(8) 0.0073(10) -0.0004(9)
C15 0.0249(13) 0.0133(11) 0.0203(13) 0.0001(9) 0.0041(10) 0.0005(9)
C16 0.0259(14) 0.0164(12) 0.0196(13) 0.0002(9) 0.0029(10) 0.0011(9)
C17 0.0213(13) 0.0143(11) 0.0198(12) 0.0001(9) 0.0069(10) -0.0009(9)
C18 0.0314(14) 0.0123(12) 0.0281(14) -0.0011(9) 0.0088(12) -0.0025(10)
C19 0.0313(15) 0.0124(12) 0.0317(15) 0.0006(10) 0.0079(12) 0.0012(10)
C20 0.0269(14) 0.0178(12) 0.0254(14) 0.0007(10) 0.0012(11) 0.0040(10)
C21 0.0269(14) 0.0138(11) 0.0244(14) -0.0012(9) 0.0037(11) 0.0017(9)
C22 0.0212(13) 0.0126(11) 0.0208(12) -0.0005(9) 0.0071(10) 0.0002(9)
C23 0.0356(15) 0.0162(12) 0.0231(14) -0.0037(10) 0.0025(12) -0.0071(9)
C24 0.0364(16) 0.0238(14) 0.0285(15) -0.0103(11) 0.0036(12) -0.0050(11)
C25 0.0349(16) 0.0325(15) 0.0281(15) -0.0089(12) 0.0099(12) -0.0054(11)
C26 0.0338(16) 0.0384(16) 0.0301(16) -0.0025(12) 0.0109(13) -0.0061(12)
C27 0.0380(17) 0.0374(17) 0.0365(17) -0.0031(13) 0.0146(14) -0.0077(13)
C28 0.0400(17) 0.0345(16) 0.0359(17) 0.0010(13) 0.0173(14) -0.0021(13)
C29 0.0370(17) 0.0347(16) 0.0302(15) 0.0017(12) 0.0137(13) 0.0011(12)
C31 0.047(2) 0.0341(17) 0.0436(19) 0.0057(13) 0.0088(16) -0.0045(14)
C30 0.0364(17) 0.0313(16) 0.0420(18) 0.0040(12) 0.0139(14) 0.0012(13)
C32 0.044(2) 0.049(2) 0.0425(19) 0.0006(15) 0.0113(16) -0.0039(15)

loop_
_atom_type_symbol
_atom_type_description
_atom_type_scat_dispersion_real
_atom_type_scat_dispersion_imag
_atom_type_scat_source
C C 0.0033 0.0016 'International Tables Vol C Tables 4.2.6.8 and 6.1.1.4'
H H 0.0000 0.0000 'International Tables Vol C Tables 4.2.6.8 and 6.1.1.4'
N N 0.0061 0.0033 'International Tables Vol C Tables 4.2.6.8 and 6.1.1.4'
O O 0.0106 0.0060 'International Tables Vol C Tables 4.2.6.8 and 6.1.1.4'

loop_
_geom_angle_atom_site_label_1
_geom_angle_atom_site_label_2
_geom_angle_atom_site_label_3
_geom_angle
C6 O1 C5 109.45(16)
C16 N4 C17 119.94(19)
C16 N4 C23 118.4(2)
C17 N4 C23 121.45(19)
N1 C1 C2 178.3(3)
C6 C2 C1 122.0(2)
C6 C2 C3 120.4(2)
C1 C2 C3 117.5(2)
N2 C3 C2 178.2(3)
C11 C4 C7 132.8(2)
C11 C4 C5 120.8(2)
C7 C4 C5 106.40(19)
O1 C5 C8 106.84(19)
O1 C5 C9 106.86(18)
C8 C5 C9 113.4(2)
O1 C5 C4 103.82(17)
C8 C5 C4 113.2(2)
C9 C5 C4 111.9(2)
O1 C6 C2 117.5(2)
O1 C6 C7 111.19(19)
C2 C6 C7 131.3(2)
C4 C7 C6 109.1(2)
C4 C7 C10 126.9(2)
C6 C7 C10 124.0(2)
C5 C8 H8A 109.5
C5 C8 H8B 109.5
H8A C8 H8B 109.5
C5 C8 H8C 109.5
H8A C8 H8C 109.5
H8B C8 H8C 109.5
C5 C9 H9A 109.5
C5 C9 H9B 109.5
H9A C9 H9B 109.5
C5 C9 H9C 109.5
H9A C9 H9C 109.5
H9B C9 H9C 109.5
N3 C10 C7 178.6(3)
C4 C11 C12 124.6(2)
C4 C11 H11 117.7
C12 C11 H11 117.7
C13 C12 C11 124.2(2)
C13 C12 H12 117.9
C11 C12 H12 117.9
C12 C13 C14 123.6(2)
C12 C13 H13 118.2
C14 C13 H13 118.2
C15 C14 C13 123.0(2)
C15 C14 C22 115.8(2)
C13 C14 C22 121.2(2)
C16 C15 C14 121.7(2)
C16 C15 H15 119.1
C14 C15 H15 119.1
N4 C16 C15 123.0(2)
N4 C16 H16 118.5
C15 C16 H16 118.5
N4 C17 C18 120.8(2)
N4 C17 C22 119.4(2)
C18 C17 C22 119.8(2)
C19 C18 C17 120.4(2)
C19 C18 H18 119.8
C17 C18 H18 119.8
C18 C19 C20 120.8(2)
C18 C19 H19 119.6
C20 C19 H19 119.6
C21 C20 C19 119.5(2)
C21 C20 H20 120.2
C19 C20 H20 120.2
C20 C21 C22 122.0(2)
C20 C21 H21 119.0
C22 C21 H21 119.0
C21 C22 C17 117.5(2)
C21 C22 C14 122.3(2)
C17 C22 C14 120.2(2)
N4 C23 C24 111.3(2)
N4 C23 H23A 109.4
C24 C23 H23A 109.4
N4 C23 H23B 109.4
C24 C23 H23B 109.4
H23A C23 H23B 108.0
C25 C24 C23 115.4(2)
C25 C24 H24A 108.4
C23 C24 H24A 108.4
C25 C24 H24B 108.4
C23 C24 H24B 108.4
H24A C24 H24B 107.5
C26 C25 C24 115.0(2)
C26 C25 H25A 108.5
C24 C25 H25A 108.5
C26 C25 H25B 108.5
C24 C25 H25B 108.5
H25A C25 H25B 107.5
C25 C26 C27 113.2(2)
C25 C26 H26A 108.9
C27 C26 H26A 108.9
C25 C26 H26B 108.9
C27 C26 H26B 108.9
H26A C26 H26B 107.8
C28 C27 C26 114.9(2)
C28 C27 H27A 108.6
C26 C27 H27A 108.6
C28 C27 H27B 108.6
C26 C27 H27B 108.6
H27A C27 H27B 107.5
C27 C28 C29 113.6(2)
C27 C28 H28A 108.9
C29 C28 H28A 108.9
C27 C28 H28B 108.9
C29 C28 H28B 108.9
H28A C28 H28B 107.7
C30 C29 C28 114.3(2)
C30 C29 H29A 108.7
C28 C29 H29A 108.7
C30 C29 H29B 108.7
C28 C29 H29B 108.7
H29A C29 H29B 107.6
C32 C31 C30 114.7(3)
C32 C31 H31A 108.6
C30 C31 H31A 108.6
C32 C31 H31B 108.6
C30 C31 H31B 108.6
H31A C31 H31B 107.6
C31 C30 C29 112.9(2)
C31 C30 H30A 109.0
C29 C30 H30A 109.0
C31 C30 H30B 109.0
C29 C30 H30B 109.0
H30A C30 H30B 107.8
C31 C32 H32A 109.5
C31 C32 H32B 109.5
H32A C32 H32B 109.5
C31 C32 H32C 109.5
H32A C32 H32C 109.5
H32B C32 H32C 109.5

loop_
_geom_bond_atom_site_label_1
_geom_bond_atom_site_label_2
_geom_bond_distance
O1 C6 1.341(3)
O1 C5 1.477(3)
N1 C1 1.151(3)
N2 C3 1.152(3)
N3 C10 1.145(3)
N4 C16 1.347(3)
N4 C17 1.384(3)
N4 C23 1.481(3)
C1 C2 1.415(3)
C2 C6 1.391(3)
C2 C3 1.423(3)
C4 C11 1.381(3)
C4 C7 1.406(3)
C4 C5 1.521(3)
C5 C8 1.514(3)
C5 C9 1.516(3)
C6 C7 1.413(3)
C7 C10 1.415(3)
C8 H8A 0.9800
C8 H8B 0.9800
C8 H8C 0.9800
C9 H9A 0.9800
C9 H9B 0.9800
C9 H9C 0.9800
C11 C12 1.412(3)
C11 H11 0.9500
C12 C13 1.375(3)
C12 H12 0.9500
C13 C14 1.423(3)
C13 H13 0.9500
C14 C15 1.401(3)
C14 C22 1.454(3)
C15 C16 1.361(3)
C15 H15 0.9500
C16 H16 0.9500
C17 C18 1.413(3)
C17 C22 1.422(3)
C18 C19 1.360(3)
C18 H18 0.9500
C19 C20 1.402(3)
C19 H19 0.9500
C20 C21 1.370(3)
C20 H20 0.9500
C21 C22 1.408(3)
C21 H21 0.9500
C23 C24 1.526(4)
C23 H23A 0.9900
C23 H23B 0.9900
C24 C25 1.521(4)
C24 H24A 0.9900
C24 H24B 0.9900
C25 C26 1.517(4)
C25 H25A 0.9900
C25 H25B 0.9900
C26 C27 1.526(4)
C26 H26A 0.9900
C26 H26B 0.9900
C27 C28 1.518(4)
C27 H27A 0.9900
C27 H27B 0.9900
C28 C29 1.529(4)
C28 H28A 0.9900
C28 H28B 0.9900
C29 C30 1.521(4)
C29 H29A 0.9900
C29 H29B 0.9900
C31 C32 1.514(4)
C31 C30 1.516(4)
C31 H31A 0.9900
C31 H31B 0.9900
C30 H30A 0.9900
C30 H30B 0.9900
C32 H32A 0.9800
C32 H32B 0.9800
C32 H32C 0.9800

loop_
_geom_hbond_atom_site_label_D
_geom_hbond_atom_site_label_H
_geom_hbond_atom_site_label_A
_geom_hbond_site_symmetry_A
_geom_hbond_distance_DH
_geom_hbond_distance_HA
_geom_hbond_distance_DA
_geom_hbond_angle_DHA
_geom_hbond_publ_flag
C9 H9B N3 4_565 0.98 2.45 3.367(3) 156 yes
C21 H21 N1 4_565 0.95 2.53 3.424(3) 158 yes

loop_
_geom_torsion_atom_site_label_1
_geom_torsion_atom_site_label_2
_geom_torsion_atom_site_label_3
_geom_torsion_atom_site_label_4
_geom_torsion
C6 O1 C5 C8 121.1(2)
C6 O1 C5 C9 -117.2(2)
C6 O1 C5 C4 1.3(2)
C11 C4 C5 O1 -180.0(2)
C7 C4 C5 O1 -0.9(3)
C11 C4 C5 C8 64.6(3)
C7 C4 C5 C8 -116.4(2)
C11 C4 C5 C9 -65.1(3)
C7 C4 C5 C9 114.0(2)
C5 O1 C6 C2 178.2(2)
C5 O1 C6 C7 -1.2(3)
C1 C2 C6 O1 -174.4(2)
C3 C2 C6 O1 2.6(4)
C1 C2 C6 C7 4.8(4)
C3 C2 C6 C7 -178.1(3)
C11 C4 C7 C6 179.2(3)
C5 C4 C7 C6 0.3(3)
C11 C4 C7 C10 -2.0(5)
C5 C4 C7 C10 179.2(3)
O1 C6 C7 C4 0.5(3)
C2 C6 C7 C4 -178.8(3)
O1 C6 C7 C10 -178.3(2)
C2 C6 C7 C10 2.4(4)
C7 C4 C11 C12 1.0(5)
C5 C4 C11 C12 179.8(2)
C4 C11 C12 C13 179.0(3)
C11 C12 C13 C14 -178.8(2)
C12 C13 C14 C15 -1.3(4)
C12 C13 C14 C22 178.9(2)
C13 C14 C15 C16 -179.7(2)
C22 C14 C15 C16 0.2(4)
C17 N4 C16 C15 0.4(4)
C23 N4 C16 C15 -175.0(2)
C14 C15 C16 N4 -0.2(4)
C16 N4 C17 C18 177.6(2)
C23 N4 C17 C18 -7.2(3)
C16 N4 C17 C22 -0.7(3)
C23 N4 C17 C22 174.6(2)
N4 C17 C18 C19 -179.0(2)
C22 C17 C18 C19 -0.8(4)
C17 C18 C19 C20 0.0(4)
C18 C19 C20 C21 0.6(4)
C19 C20 C21 C22 -0.4(4)
C20 C21 C22 C17 -0.5(4)
C20 C21 C22 C14 178.1(2)
N4 C17 C22 C21 179.3(2)
C18 C17 C22 C21 1.1(3)
N4 C17 C22 C14 0.7(3)
C18 C17 C22 C14 -177.5(2)
C15 C14 C22 C21 -179.0(2)
C13 C14 C22 C21 0.9(4)
C15 C14 C22 C17 -0.5(3)
C13 C14 C22 C17 179.4(2)
C16 N4 C23 C24 102.6(3)
C17 N4 C23 C24 -72.8(3)
N4 C23 C24 C25 -62.8(3)
C23 C24 C25 C26 -69.8(3)
C24 C25 C26 C27 -172.8(2)
C25 C26 C27 C28 175.4(2)
C26 C27 C28 C29 -65.2(3)
C27 C28 C29 C30 -174.5(2)
C32 C31 C30 C29 171.9(3)
C28 C29 C30 C31 174.3(3)

loop_
_cod_related_entry_id
_cod_related_entry_database
_cod_related_entry_code
1 ChemSpider 30654132
